data_4300770
loop_
_publ_author_name
'Saatchi, Katayoun'
'Thompson, Katherine H.'
'Patrick, Brian O.'
'Pink, Maren'
'Yuen, Violet G.'
'McNeill, John H.'
'Orvig, Chris'

_publ_section_title
;
 Coordination Chemistry and Insulin-Enhancing Behavior of Vanadium
 Complexes with Maltol C6H6O3 Structural Isomers
;
_journal_coden_ASTM INOCAJ
_journal_issue 8
_journal_name_full 'Inorganic Chemistry'
_journal_page_first 2689
_journal_page_last 2697
_journal_paper_doi 10.1021/ic048186g
_journal_volume 44
_journal_year 2005
_chemical_formula_sum 'C18 H15 O9 V'
_chemical_formula_weight 426.24
_space_group_IT_number 15
_symmetry_cell_setting monoclinic
_symmetry_space_group_name_Hall '-C 2yc'
_symmetry_space_group_name_H-M 'C 1 2/c 1'
_atom_sites_solution_hydrogens geom
_atom_sites_solution_primary direct
_atom_sites_solution_secondary difmap
_audit_creation_method SHELXL-97
_cell_angle_alpha 90.00
_cell_angle_beta 100.734(8)
_cell_angle_gamma 90.00
_cell_formula_units_Z 8
_cell_length_a 29.187(6)
_cell_length_b 8.2391(12)
_cell_length_c 15.126(3)
_cell_measurement_reflns_used 5750
_cell_measurement_temperature 173(2)
_cell_measurement_theta_max 25.02
_cell_measurement_theta_min 2.70
_cell_volume 3573.8(11)
_computing_structure_refinement 'SHELXL-97 (Sheldrick, 1997)'
_computing_structure_solution 'SHELXS-97 (Sheldrick, 1990)'
_diffrn_ambient_temperature 173(2)
_diffrn_detector_area_resol_mean 11.76
_diffrn_measured_fraction_theta_full 0.99
_diffrn_measured_fraction_theta_max 0.99
_diffrn_measurement_device_type 'Rigaku/ADSC CCD'
_diffrn_measurement_method 'area detector'
_diffrn_radiation_monochromator graphite
_diffrn_radiation_source 'fine-focus sealed tube'
_diffrn_radiation_type MoK\a
_diffrn_radiation_wavelength 0.71069
_diffrn_reflns_av_R_equivalents 0.073
_diffrn_reflns_av_sigmaI/netI 0.0939
_diffrn_reflns_limit_h_max 34
_diffrn_reflns_limit_h_min -33
_diffrn_reflns_limit_k_max 9
_diffrn_reflns_limit_k_min -9
_diffrn_reflns_limit_l_max 18
_diffrn_reflns_limit_l_min -17
_diffrn_reflns_number 3130
_diffrn_reflns_theta_full 25.02
_diffrn_reflns_theta_max 25.02
_diffrn_reflns_theta_min 2.74
_exptl_absorpt_coefficient_mu 0.606
_exptl_absorpt_correction_T_max 1.0000
_exptl_absorpt_correction_T_min 0.7647
_exptl_absorpt_correction_type multi-scan
_exptl_crystal_colour red
_exptl_crystal_density_diffrn 1.584
_exptl_crystal_density_method 'not measured'
_exptl_crystal_description chip
_exptl_crystal_F_000 1744
_exptl_crystal_size_max 0.20
_exptl_crystal_size_mid 0.20
_exptl_crystal_size_min 0.05
_refine_diff_density_max 0.360
_refine_diff_density_min -0.595
_refine_diff_density_rms 0.063
_refine_ls_extinction_method none
_refine_ls_goodness_of_fit_ref 0.955
_refine_ls_hydrogen_treatment constr
_refine_ls_matrix_type full
_refine_ls_number_parameters 330
_refine_ls_number_reflns 3130
_refine_ls_number_restraints 90
_refine_ls_restrained_S_all 0.946
_refine_ls_R_factor_all 0.0861
_refine_ls_R_factor_gt 0.0506
_refine_ls_shift/su_max 0.051
_refine_ls_shift/su_mean 0.002
_refine_ls_structure_factor_coef Fsqd
_refine_ls_weighting_details 'w=1/[\s^2^(Fo^2^)+(0.0524P)^2^+0.0000P] where P=(Fo^2^+2Fc^2^)/3'
_refine_ls_weighting_scheme calc
_refine_ls_wR_factor_gt 0.1187
_refine_ls_wR_factor_ref 0.1338
_reflns_number_gt 1952
_reflns_number_total 3130
_reflns_threshold_expression >2sigma(I)
_cod_data_source_file ic048186gsi20041222_054546.cif
_cod_data_source_block shelxl
_cod_depositor_comments
;
The following automatic conversions were performed:

'_refine_ls_weighting_scheme' value 'calc
w=1/[\s^2^(Fo^2^)+(0.0524P)^2^+0.0000P] where P=(Fo^2^+2Fc^2^)/3' was
changed to 'calc'. New tag '_refine_ls_weighting_details' was
created. The value of the new tag was set to
'w=1/[\s^2^(Fo^2^)+(0.0524P)^2^+0.0000P] where P=(Fo^2^+2Fc^2^)/3'.

Automatic conversion script
Id: cif_fix_values 3143 2015-03-26 13:38:13Z robertas 
;
_cod_original_cell_volume 3573.7(11)
_cod_original_sg_symbol_H-M 'C 2/c'
_cod_database_code 4300770

loop_
_symmetry_equiv_pos_as_xyz
'x, y, z'
'-x, y, -z+1/2'
'x+1/2, y+1/2, z'
'-x+1/2, y+1/2, -z+1/2'
'-x, -y, -z'
'x, -y, z-1/2'
'-x+1/2, -y+1/2, -z'
'x+1/2, -y+1/2, z-1/2'

loop_
_atom_site_label
_atom_site_type_symbol
_atom_site_fract_x
_atom_site_fract_y
_atom_site_fract_z
_atom_site_U_iso_or_equiv
_atom_site_adp_type
_atom_site_occupancy
_atom_site_calc_flag
_atom_site_refinement_flags
_atom_site_disorder_assembly
_atom_site_disorder_group
V1 V 0.12169(2) 0.32914(8) 0.61556(4) 0.0352(2) Uani 1 d . A 1
O1 O 0.10997(10) 0.3161(3) 0.48451(16) 0.0433(7) Uani 1 d D A 1
O2 O 0.14855(10) 0.1009(3) 0.62617(17) 0.0474(7) Uani 1 d D A 1
O3 O 0.13339(10) -0.0706(3) 0.4049(2) 0.0570(8) Uani 1 d D A 1
O4 O 0.0640(2) 0.2193(8) 0.6286(5) 0.0490(17) Uani 0.680(7) d PD A 1
O5 O 0.0945(3) 0.5511(10) 0.6125(5) 0.0467(18) Uani 0.680(7) d PD A 1
O6 O -0.02528(17) 0.5121(9) 0.6316(3) 0.074(2) Uani 0.680(7) d PD A 1
O7 O 0.13674(19) 0.3432(7) 0.7472(4) 0.0404(12) Uani 0.857(7) d PD A 1
O8 O 0.1880(2) 0.4136(9) 0.6071(4) 0.0432(17) Uani 0.857(7) d PD A 1
O9 O 0.23481(14) 0.5929(4) 0.8230(3) 0.0646(14) Uani 0.857(7) d PD A 1
C1 C 0.11482(13) 0.1858(4) 0.4403(2) 0.0383(9) Uani 1 d D A 1
C2 C 0.13292(13) 0.0395(4) 0.4751(2) 0.0370(9) Uani 1 d D A 1
C3 C 0.11587(17) 0.0142(6) 0.3284(3) 0.0621(13) Uani 1 d D A 1
H3 H 0.1122 -0.0314 0.2698 0.075 Uiso 1 calc R A 1
C4 C 0.10434(16) 0.1671(5) 0.3438(2) 0.0502(11) Uani 1 d D A 1
H4 H 0.0919 0.2466 0.3005 0.060 Uiso 1 calc R A 1
C5 C 0.15069(13) -0.0007(4) 0.5635(3) 0.0421(10) Uani 1 d D A 1
C6 C 0.17331(17) -0.1611(5) 0.5885(3) 0.0620(13) Uani 1 d D A 1
H6A H 0.1998 -0.1465 0.6382 0.093 Uiso 1 calc R A 1
H6B H 0.1843 -0.2070 0.5364 0.093 Uiso 1 calc R A 1
H6C H 0.1506 -0.2351 0.6073 0.093 Uiso 1 calc R A 1
C7 C 0.0257(2) 0.2975(9) 0.6283(6) 0.0385(17) Uani 0.680(7) d PD A 1
C8 C 0.0201(2) 0.4646(9) 0.6257(6) 0.0388(17) Uani 0.680(7) d PD A 1
C9 C -0.0466(3) 0.3668(11) 0.6379(5) 0.082(3) Uani 0.680(7) d PD A 1
H9A H -0.0786 0.3587 0.6424 0.099 Uiso 0.680(7) calc PR A 1
C10 C -0.0194(3) 0.2358(13) 0.6373(11) 0.064(4) Uani 0.680(7) d PD A 1
H10 H -0.0281 0.1254 0.6418 0.077 Uiso 0.680(7) calc PR A 1
C11 C 0.0518(3) 0.5857(9) 0.6147(7) 0.042(2) Uani 0.680(7) d PD A 1
C12 C 0.0378(3) 0.7607(10) 0.6135(7) 0.062(3) Uani 0.680(7) d PD A 1
H12A H 0.0658 0.8290 0.6216 0.092 Uiso 0.680(7) calc PR A 1
H12B H 0.0208 0.7814 0.6624 0.092 Uiso 0.680(7) calc PR A 1
H12C H 0.0178 0.7862 0.5557 0.092 Uiso 0.680(7) calc PR A 1
C13 C 0.1698(3) 0.4328(10) 0.7899(5) 0.043(2) Uani 0.857(7) d PD A 1
C14 C 0.2064(2) 0.5013(14) 0.7565(5) 0.045(3) Uani 0.857(7) d PD A 1
C15 C 0.2152(3) 0.5741(8) 0.8972(4) 0.079(2) Uani 0.857(7) d PD A 1
H15 H 0.2278 0.6204 0.9541 0.094 Uiso 0.857(7) calc PR A 1
C16 C 0.1762(3) 0.4839(11) 0.8823(5) 0.065(3) Uani 0.857(7) d PD A 1
H16 H 0.1568 0.4589 0.9243 0.077 Uiso 0.857(7) calc PR A 1
C17 C 0.2160(3) 0.4846(15) 0.6705(5) 0.039(3) Uani 0.857(7) d PD A 1
C18 C 0.2616(2) 0.5408(15) 0.6501(5) 0.048(2) Uani 0.857(7) d PD A 1
H18A H 0.2812 0.4466 0.6438 0.073 Uiso 0.857(7) calc PR A 1
H18B H 0.2773 0.6098 0.6992 0.073 Uiso 0.857(7) calc PR A 1
H18C H 0.2561 0.6029 0.5938 0.073 Uiso 0.857(7) calc PR A 1
O4B O 0.0989(5) 0.561(2) 0.5924(11) 0.038(5) Uiso 0.320(7) d PD A 2
O5B O 0.0546(6) 0.2613(17) 0.6171(10) 0.038(4) Uiso 0.320(7) d PD A 2
O6B O -0.0133(5) 0.6242(17) 0.6313(9) 0.086(5) Uiso 0.320(7) d PD A 2
C7B C 0.0605(6) 0.6228(19) 0.6076(19) 0.037(5) Uiso 0.320(7) d PD A 2
C8B C 0.0244(5) 0.5243(16) 0.6228(17) 0.033(5) Uiso 0.320(7) d PD A 2
C9B C 0.0026(6) 0.774(2) 0.6154(13) 0.082(6) Uiso 0.320(7) d PD A 2
H9B H -0.0161 0.8677 0.6186 0.098 Uiso 0.320(7) calc PR A 2
C10B C 0.0452(7) 0.789(2) 0.5953(16) 0.047(6) Uiso 0.320(7) d PD A 2
H10B H 0.0608 0.8815 0.5780 0.056 Uiso 0.320(7) calc PR A 2
C11B C 0.0216(5) 0.3568(17) 0.6291(15) 0.027(4) Uiso 0.320(7) d PD A 2
C12B C -0.0233(8) 0.271(4) 0.631(4) 0.092(12) Uiso 0.320(7) d PD A 2
H12D H -0.0179 0.1541 0.6352 0.138 Uiso 0.320(7) calc PR A 2
H12E H -0.0458 0.2967 0.5766 0.138 Uiso 0.320(7) calc PR A 2
H12F H -0.0357 0.3077 0.6841 0.138 Uiso 0.320(7) calc PR A 2
O7B O 0.1791(12) 0.407(5) 0.614(2) 0.023(8) Uiso 0.143(7) d PD A 2
O8B O 0.1383(12) 0.390(4) 0.754(3) 0.029(9) Uiso 0.143(7) d PD A 2
O9B O 0.2520(6) 0.550(2) 0.7812(12) 0.040(6) Uiso 0.143(7) d PD A 2
C13B C 0.2169(18) 0.469(13) 0.659(4) 0.07(3) Uiso 0.143(7) d PD A 2
C14B C 0.2061(9) 0.512(7) 0.742(3) 0.017(11) Uiso 0.143(7) d PD A 2
C15B C 0.2787(11) 0.567(4) 0.7169(19) 0.048(9) Uiso 0.143(7) d PD A 2
H15B H 0.3088 0.6158 0.7300 0.057 Uiso 0.143(7) calc PR A 2
C16B C 0.261(2) 0.513(11) 0.634(3) 0.08(3) Uiso 0.143(7) d PD A 2
H16B H 0.2721 0.5057 0.5798 0.096 Uiso 0.143(7) calc PR A 2
C17B C 0.1745(15) 0.465(6) 0.795(2) 0.021(10) Uiso 0.143(7) d PD A 2
C18B C 0.1862(13) 0.454(4) 0.895(2) 0.019(8) Uiso 0.143(7) d PD A 2
H18D H 0.1607 0.4000 0.9175 0.028 Uiso 0.143(7) calc PR A 2
H18E H 0.1906 0.5636 0.9206 0.028 Uiso 0.143(7) calc PR A 2
H18F H 0.2150 0.3916 0.9130 0.028 Uiso 0.143(7) calc PR A 2

loop_
_atom_site_aniso_label
_atom_site_aniso_U_11
_atom_site_aniso_U_22
_atom_site_aniso_U_33
_atom_site_aniso_U_23
_atom_site_aniso_U_13
_atom_site_aniso_U_12
V1 0.0367(4) 0.0359(4) 0.0363(4) 0.0015(3) 0.0155(3) -0.0008(3)
O1 0.0585(19) 0.0349(15) 0.0366(15) -0.0003(12) 0.0086(13) 0.0070(14)
O2 0.060(2) 0.0409(16) 0.0429(16) 0.0067(14) 0.0119(14) 0.0001(15)
O3 0.055(2) 0.0515(19) 0.070(2) -0.0216(17) 0.0267(17) -0.0073(16)
O4 0.030(3) 0.042(4) 0.077(4) 0.018(3) 0.014(3) 0.005(2)
O5 0.070(5) 0.036(3) 0.037(4) 0.003(3) 0.017(3) 0.004(3)
O6 0.039(3) 0.100(5) 0.083(4) -0.018(4) 0.011(3) 0.030(3)
O7 0.054(3) 0.039(3) 0.034(2) -0.007(2) 0.0237(17) -0.003(2)
O8 0.041(3) 0.049(3) 0.049(3) 0.0052(18) 0.033(2) -0.005(2)
O9 0.075(3) 0.051(2) 0.059(3) -0.009(2) -0.011(2) -0.001(2)
C1 0.033(2) 0.042(2) 0.041(2) -0.0012(19) 0.0079(17) -0.0044(19)
C2 0.038(2) 0.036(2) 0.042(2) -0.0085(18) 0.0184(18) -0.0054(18)
C3 0.063(3) 0.081(4) 0.042(3) -0.011(3) 0.009(2) -0.013(3)
C4 0.061(3) 0.048(3) 0.039(2) -0.008(2) 0.002(2) 0.000(2)
C5 0.037(2) 0.028(2) 0.066(3) 0.002(2) 0.021(2) -0.0043(18)
C6 0.060(3) 0.039(2) 0.087(4) 0.007(2) 0.014(3) 0.005(2)
C7 0.043(5) 0.038(5) 0.034(4) -0.011(4) 0.005(3) 0.007(4)
C8 0.035(4) 0.046(6) 0.035(4) 0.001(5) 0.006(3) 0.012(4)
C9 0.037(5) 0.146(10) 0.065(5) -0.016(6) 0.013(4) 0.005(6)
C10 0.028(4) 0.118(10) 0.051(5) -0.004(6) 0.017(3) -0.026(5)
C11 0.060(6) 0.043(5) 0.021(4) 0.000(4) 0.003(4) 0.004(5)
C12 0.087(9) 0.058(5) 0.039(5) 0.011(4) 0.007(5) 0.036(5)
C13 0.070(6) 0.020(4) 0.039(3) -0.005(3) 0.014(3) 0.009(3)
C14 0.055(5) 0.040(4) 0.033(4) 0.007(4) -0.006(3) 0.003(2)
C15 0.124(7) 0.068(5) 0.041(3) -0.015(3) 0.007(4) 0.014(4)
C16 0.103(8) 0.059(5) 0.032(4) -0.002(3) 0.015(4) 0.022(5)
C17 0.038(4) 0.023(3) 0.056(5) 0.009(3) 0.006(3) 0.005(2)
C18 0.036(4) 0.047(5) 0.064(5) 0.006(4) 0.016(3) -0.006(3)

loop_
_atom_type_symbol
_atom_type_description
_atom_type_scat_dispersion_real
_atom_type_scat_dispersion_imag
_atom_type_scat_source
C C 0.0033 0.0016 'International Tables Vol C Tables 4.2.6.8 and 6.1.1.4'
H H 0.0000 0.0000 'International Tables Vol C Tables 4.2.6.8 and 6.1.1.4'
O O 0.0106 0.0060 'International Tables Vol C Tables 4.2.6.8 and 6.1.1.4'
V V 0.3005 0.5294 'International Tables Vol C Tables 4.2.6.8 and 6.1.1.4'

loop_
_geom_angle_atom_site_label_1
_geom_angle_atom_site_label_2
_geom_angle_atom_site_label_3
_geom_angle
_geom_angle_site_symmetry_1
_geom_angle_site_symmetry_3
_geom_angle_publ_flag
O1 V1 O4 94.9(2) . . ?
O1 V1 O7 177.20(18) . . ?
O4 V1 O7 87.6(3) . . ?
O1 V1 O5 91.9(2) . . ?
O4 V1 O5 94.6(3) . . ?
O7 V1 O5 89.0(3) . . ?
O1 V1 O2 91.23(10) . . ?
O4 V1 O2 83.7(2) . . ?
O7 V1 O2 87.96(19) . . ?
O5 V1 O2 176.6(2) . . ?
O1 V1 O8 86.86(19) . . ?
O4 V1 O8 171.5(3) . . ?
O7 V1 O8 90.4(2) . . ?
O5 V1 O8 93.6(3) . . ?
O2 V1 O8 88.0(2) . . ?
C1 O1 V1 123.9(2) . . ?
C5 O2 V1 128.3(2) . . ?
C3 O3 C2 104.9(3) . . ?
C7 O4 V1 122.1(5) . . ?
C11 O5 V1 126.0(6) . . ?
C9 O6 C8 102.1(6) . . ?
C13 O7 V1 123.2(5) . . ?
C17 O8 V1 125.4(5) . . ?
C15 O9 C14 104.3(5) . . ?
O1 C1 C2 127.0(3) . . ?
O1 C1 C4 126.3(3) . . ?
C2 C1 C4 106.6(3) . . ?
C1 C2 C5 128.7(3) . . ?
C1 C2 O3 109.5(3) . . ?
C5 C2 O3 121.7(3) . . ?
C4 C3 O3 113.6(4) . . ?
C3 C4 C1 105.4(4) . . ?
O2 C5 C2 120.1(3) . . ?
O2 C5 C6 118.3(4) . . ?
C2 C5 C6 121.7(3) . . ?
O4 C7 C8 126.4(6) . . ?
O4 C7 C10 129.1(7) . . ?
C8 C7 C10 104.3(7) . . ?
C7 C8 C11 129.7(5) . . ?
C7 C8 O6 112.6(6) . . ?
C11 C8 O6 117.7(6) . . ?
C10 C9 O6 115.4(7) . . ?
C9 C10 C7 105.6(8) . . ?
O5 C11 C8 120.9(7) . . ?
O5 C11 C12 118.4(7) . . ?
C8 C11 C12 120.5(7) . . ?
O7 C13 C14 127.4(6) . . ?
O7 C13 C16 127.3(7) . . ?
C14 C13 C16 105.3(6) . . ?
C13 C14 C17 127.3(6) . . ?
C13 C14 O9 110.6(6) . . ?
C17 C14 O9 122.1(6) . . ?
C16 C15 O9 113.4(6) . . ?
C15 C16 C13 106.2(7) . . ?
O8 C17 C14 122.2(6) . . ?
O8 C17 C18 117.2(7) . . ?
C14 C17 C18 120.4(6) . . ?
C9B O6B C8B 102.6(14) . . ?
O4B C7B C8B 120.9(16) . . ?
O4B C7B C10B 127.5(16) . . ?
C8B C7B C10B 110.6(14) . . ?
C7B C8B C11B 130.6(14) . . ?
C7B C8B O6B 107.9(12) . . ?
C11B C8B O6B 121.6(13) . . ?
C10B C9B O6B 118.9(17) . . ?
C9B C10B C7B 99.5(16) . . ?
O5B C11B C8B 123.2(13) . . ?
O5B C11B C12B 113.6(18) . . ?
C8B C11B C12B 122.1(18) . . ?
C15B O9B C14B 110(3) . . ?
O7B C13B C14B 105(3) . . ?
O7B C13B C16B 132(4) . . ?
C14B C13B C16B 122(3) . . ?
O7B C13B C15B 174(4) . . ?
C14B C13B C15B 81.1(19) . . ?
C16B C13B C15B 41.5(15) . . ?
C13B C14B C17B 138(4) . . ?
C13B C14B O9B 95(3) . . ?
C17B C14B O9B 120(3) . . ?
C16B C15B O9B 117(3) . . ?
C16B C15B C13B 45.4(16) . . ?
O9B C15B C13B 71(2) . . ?
C15B C16B C13B 93(3) . . ?
O8B C17B C14B 115(3) . . ?
O8B C17B C18B 118(3) . . ?
C14B C17B C18B 124(3) . . ?

loop_
_geom_bond_atom_site_label_1
_geom_bond_atom_site_label_2
_geom_bond_distance
_geom_bond_site_symmetry_2
_geom_bond_publ_flag
V1 O1 1.951(2) . ?
V1 O4 1.953(6) . ?
V1 O7 1.960(5) . ?
V1 O5 1.991(7) . ?
V1 O2 2.033(3) . ?
V1 O8 2.082(6) . ?
O1 C1 1.287(4) . ?
O2 C5 1.274(4) . ?
O3 C3 1.367(4) . ?
O3 C2 1.398(3) . ?
O4 C7 1.290(5) . ?
O5 C11 1.285(5) . ?
O6 C9 1.362(5) . ?
O6 C8 1.400(4) . ?
O7 C13 1.288(5) . ?
O8 C17 1.281(5) . ?
O9 C15 1.362(5) . ?
O9 C14 1.399(5) . ?
C1 C2 1.380(4) . ?
C1 C4 1.442(4) . ?
C2 C5 1.382(5) . ?
C3 C4 1.336(5) . ?
C5 C6 1.495(4) . ?
C7 C8 1.386(5) . ?
C7 C10 1.442(5) . ?
C8 C11 1.391(6) . ?
C9 C10 1.341(7) . ?
C11 C12 1.497(5) . ?
C13 C14 1.385(5) . ?
C13 C16 1.439(5) . ?
C14 C17 1.388(6) . ?
C15 C16 1.342(7) . ?
C17 C18 1.493(5) . ?
O4B C7B 1.290(6) . ?
O5B C11B 1.281(6) . ?
O6B C9B 1.359(6) . ?
O6B C8B 1.398(5) . ?
C7B C8B 1.384(6) . ?
C7B C10B 1.441(6) . ?
C8B C11B 1.387(6) . ?
C9B C10B 1.340(7) . ?
C11B C12B 1.495(6) . ?
O7B C13B 1.289(6) . ?
O8B C17B 1.280(6) . ?
O9B C15B 1.363(6) . ?
O9B C14B 1.399(5) . ?
C13B C14B 1.384(6) . ?
C13B C16B 1.441(6) . ?
C13B C15B 2.02(5) . ?
C14B C17B 1.387(6) . ?
C15B C16B 1.340(7) . ?
C17B C18B 1.495(6) . ?

loop_
_geom_torsion_atom_site_label_1
_geom_torsion_atom_site_label_2
_geom_torsion_atom_site_label_3
_geom_torsion_atom_site_label_4
_geom_torsion
_geom_torsion_site_symmetry_1
_geom_torsion_site_symmetry_2
_geom_torsion_site_symmetry_3
_geom_torsion_site_symmetry_4
_geom_torsion_publ_flag
O4 V1 O1 C1 -75.9(4) . . . . ?
O7 V1 O1 C1 81(4) . . . . ?
O5 V1 O1 C1 -170.6(4) . . . . ?
O2 V1 O1 C1 7.9(3) . . . . ?
O8 V1 O1 C1 95.8(4) . . . . ?
O1 V1 O2 C5 -4.7(3) . . . . ?
O4 V1 O2 C5 90.1(4) . . . . ?
O7 V1 O2 C5 178.0(3) . . . . ?
O5 V1 O2 C5 150(4) . . . . ?
O8 V1 O2 C5 -91.5(4) . . . . ?
O1 V1 O4 C7 -89.3(7) . . . . ?
O7 V1 O4 C7 91.8(7) . . . . ?
O5 V1 O4 C7 3.0(7) . . . . ?
O2 V1 O4 C7 -180.0(7) . . . . ?
O8 V1 O4 C7 168.8(16) . . . . ?
O1 V1 O5 C11 92.3(8) . . . . ?
O4 V1 O5 C11 -2.8(9) . . . . ?
O7 V1 O5 C11 -90.4(8) . . . . ?
O2 V1 O5 C11 -63(5) . . . . ?
O8 V1 O5 C11 179.2(8) . . . . ?
O1 V1 O7 C13 36(4) . . . . ?
O4 V1 O7 C13 -167.4(7) . . . . ?
O5 V1 O7 C13 -72.8(7) . . . . ?
O2 V1 O7 C13 108.8(7) . . . . ?
O8 V1 O7 C13 20.8(7) . . . . ?
O1 V1 O8 C17 164.4(9) . . . . ?
O4 V1 O8 C17 -93(2) . . . . ?
O7 V1 O8 C17 -16.3(9) . . . . ?
O5 V1 O8 C17 72.7(9) . . . . ?
O2 V1 O8 C17 -104.2(9) . . . . ?
V1 O1 C1 C2 -6.7(6) . . . . ?
V1 O1 C1 C4 176.5(3) . . . . ?
O1 C1 C2 C5 -1.4(7) . . . . ?
C4 C1 C2 C5 175.9(4) . . . . ?
O1 C1 C2 O3 -178.4(4) . . . . ?
C4 C1 C2 O3 -1.1(4) . . . . ?
C3 O3 C2 C1 0.8(4) . . . . ?
C3 O3 C2 C5 -176.5(4) . . . . ?
C2 O3 C3 C4 -0.1(5) . . . . ?
O3 C3 C4 C1 -0.5(5) . . . . ?
O1 C1 C4 C3 178.3(4) . . . . ?
C2 C1 C4 C3 1.0(5) . . . . ?
V1 O2 C5 C2 -0.6(5) . . . . ?
V1 O2 C5 C6 178.6(3) . . . . ?
C1 C2 C5 O2 5.3(6) . . . . ?
O3 C2 C5 O2 -178.0(3) . . . . ?
C1 C2 C5 C6 -173.9(4) . . . . ?
O3 C2 C5 C6 2.8(6) . . . . ?
V1 O4 C7 C8 -5.1(12) . . . . ?
V1 O4 C7 C10 -179.8(10) . . . . ?
O4 C7 C8 C11 6.6(16) . . . . ?
C10 C7 C8 C11 -177.6(11) . . . . ?
O4 C7 C8 O6 -176.3(7) . . . . ?
C10 C7 C8 O6 -0.6(11) . . . . ?
C9 O6 C8 C7 0.1(9) . . . . ?
C9 O6 C8 C11 177.5(8) . . . . ?
C8 O6 C9 C10 0.5(11) . . . . ?
O6 C9 C10 C7 -0.9(14) . . . . ?
O4 C7 C10 C9 176.4(9) . . . . ?
C8 C7 C10 C9 0.8(13) . . . . ?
V1 O5 C11 C8 4.3(14) . . . . ?
V1 O5 C11 C12 178.9(7) . . . . ?
C7 C8 C11 O5 -5.9(17) . . . . ?
O6 C8 C11 O5 177.2(8) . . . . ?
C7 C8 C11 C12 179.6(9) . . . . ?
O6 C8 C11 C12 2.7(14) . . . . ?
V1 O7 C13 C14 -16.7(14) . . . . ?
V1 O7 C13 C16 162.9(8) . . . . ?
O7 C13 C14 C17 -2(2) . . . . ?
C16 C13 C14 C17 178.6(12) . . . . ?
O7 C13 C14 O9 179.1(8) . . . . ?
C16 C13 C14 O9 -0.6(12) . . . . ?
C15 O9 C14 C13 1.6(11) . . . . ?
C15 O9 C14 C17 -177.6(11) . . . . ?
C14 O9 C15 C16 -2.2(9) . . . . ?
O9 C15 C16 C13 1.9(10) . . . . ?
O7 C13 C16 C15 179.6(9) . . . . ?
C14 C13 C16 C15 -0.8(11) . . . . ?
V1 O8 C17 C14 5.6(17) . . . . ?
V1 O8 C17 C18 -178.2(8) . . . . ?
C13 C14 C17 O8 8(2) . . . . ?
O9 C14 C17 O8 -173.4(10) . . . . ?
C13 C14 C17 C18 -168.6(11) . . . . ?
O9 C14 C17 C18 10.4(19) . . . . ?
O4B C7B C8B C11B 3(5) . . . . ?
C10B C7B C8B C11B 173(3) . . . . ?
O4B C7B C8B O6B -176(2) . . . . ?
C10B C7B C8B O6B -7(3) . . . . ?
C9B O6B C8B C7B 3(3) . . . . ?
C9B O6B C8B C11B -176(2) . . . . ?
C8B O6B C9B C10B 2(3) . . . . ?
O6B C9B C10B C7B -5(3) . . . . ?
O4B C7B C10B C9B 176(3) . . . . ?
C8B C7B C10B C9B 7(3) . . . . ?
C7B C8B C11B O5B -3(5) . . . . ?
O6B C8B C11B O5B 176.4(18) . . . . ?
C7B C8B C11B C12B -170(3) . . . . ?
O6B C8B C11B C12B 9(5) . . . . ?
O7B C13B C14B C17B 25(14) . . . . ?
C16B C13B C14B C17B -162(8) . . . . ?
C15B C13B C14B C17B -156(8) . . . . ?
O7B C13B C14B O9B 171(7) . . . . ?
C16B C13B C14B O9B -16(11) . . . . ?
C15B C13B C14B O9B -10(4) . . . . ?
C15B O9B C14B C13B 16(7) . . . . ?
C15B O9B C14B C17B 170(5) . . . . ?
C14B O9B C15B C16B -14(6) . . . . ?
C14B O9B C15B C13B -11(5) . . . . ?
O7B C13B C15B C16B -6(75) . . . . ?
C14B C13B C15B C16B -172(10) . . . . ?
O7B C13B C15B O9B 178(79) . . . . ?
C14B C13B C15B O9B 11(4) . . . . ?
C16B C13B C15B O9B -177(8) . . . . ?
O9B C15B C16B C13B 4(8) . . . . ?
O7B C13B C16B C15B 179(11) . . . . ?
C14B C13B C16B C15B 9(12) . . . . ?
C13B C14B C17B O8B -21(12) . . . . ?
O9B C14B C17B O8B -161(4) . . . . ?
C13B C14B C17B C18B 142(8) . . . . ?
O9B C14B C17B C18B 1(9) . . . . ?
